data_7111640
loop_
_publ_author_name
'Banert, Klaus'
'Hagedorn, Manfred'
'Wutke, Jens'
'Ecorchard, Petra'
'Schaarschmidt, Dieter'
'Lang, Heinrich'

_publ_section_title
;
 Elusive ethynyl azides: trapping by 1,3-dipolar cycloaddition and
 decomposition to cyanocarbenes
;
_journal_issue 23
_journal_name_full 'Chemical Communications'
_journal_page_first 4058
_journal_paper_doi 10.1039/c0cc00079e
_journal_volume 46
_journal_year 2010
_chemical_formula_moiety 'C22 H15 N'
_chemical_formula_sum 'C22 H15 N'
_chemical_formula_weight 293.35
_chemical_name_systematic
;
?
;
_space_group_IT_number 15
_symmetry_cell_setting monoclinic
_symmetry_space_group_name_Hall '-C 2yc'
_symmetry_space_group_name_H-M 'C 1 2/c 1'
_atom_sites_solution_hydrogens geom
_atom_sites_solution_primary direct
_atom_sites_solution_secondary difmap
_audit_creation_method SHELXL-97
_cell_angle_alpha 90.00
_cell_angle_beta 110.067(4)
_cell_angle_gamma 90.00
_cell_formula_units_Z 8
_cell_length_a 15.2276(5)
_cell_length_b 11.8186(4)
_cell_length_c 19.2336(7)
_cell_measurement_reflns_used 4056
_cell_measurement_temperature 105
_cell_measurement_theta_max 65.2937
_cell_measurement_theta_min 4.8446
_cell_volume 3251.3(2)
_computing_cell_refinement
;
CrysAlisPro, Oxford Diffraction Ltd.,
Version 1.171.33.46 (release 27-08-2009 CrysAlis171 .NET)
(compiled Aug 27 2009,17:19:36)
;
_computing_data_collection
;
CrysAlisPro, Oxford Diffraction Ltd.,
Version 1.171.33.46 (release 27-08-2009 CrysAlis171 .NET)
(compiled Aug 27 2009,17:19:36)
;
_computing_data_reduction
;
CrysAlisPro, Oxford Diffraction Ltd.,
Version 1.171.33.46 (release 27-08-2009 CrysAlis171 .NET)
(compiled Aug 27 2009,17:19:36)
;
_computing_structure_refinement 'SHELXL-97 (Sheldrick, 1997)'
_computing_structure_solution 'SHELXS-97 (Sheldrick, 1990)'
_diffrn_ambient_temperature 105
_diffrn_measured_fraction_theta_full 0.981
_diffrn_measured_fraction_theta_max 0.981
_diffrn_measurement_device_type 'Oxford Gemini S'
_diffrn_measurement_method '\w scans'
_diffrn_radiation_monochromator graphite
_diffrn_radiation_source 'fine-focus sealed tube'
_diffrn_radiation_type CuK\a
_diffrn_radiation_wavelength 1.54184
_diffrn_reflns_av_R_equivalents 0.0233
_diffrn_reflns_av_sigmaI/netI 0.0236
_diffrn_reflns_limit_h_max 17
_diffrn_reflns_limit_h_min -17
_diffrn_reflns_limit_k_max 13
_diffrn_reflns_limit_k_min -12
_diffrn_reflns_limit_l_max 14
_diffrn_reflns_limit_l_min -22
_diffrn_reflns_number 5892
_diffrn_reflns_theta_full 65.48
_diffrn_reflns_theta_max 65.48
_diffrn_reflns_theta_min 4.85
_diffrn_standards_decay_% 0
_diffrn_standards_interval_count 50
_diffrn_standards_interval_time 10
_diffrn_standards_number 2
_exptl_absorpt_coefficient_mu 0.532
_exptl_absorpt_correction_T_max 1.00000
_exptl_absorpt_correction_T_min 0.69839
_exptl_absorpt_correction_type multi-scan
_exptl_absorpt_process_details
;
CrysAlisPro, Oxford Diffraction Ltd.,
Version 1.171.33.46 (release 27-08-2009 CrysAlis171 .NET)
(compiled Aug 27 2009,17:19:36)
Empirical absorption correction using spherical harmonics,
implemented in SCALE3 ABSPACK scaling algorithm.
;
_exptl_crystal_colour colorless
_exptl_crystal_density_diffrn 1.199
_exptl_crystal_density_method 'not measured'
_exptl_crystal_description block
_exptl_crystal_F_000 1232
_exptl_crystal_size_max 0.35
_exptl_crystal_size_mid 0.18
_exptl_crystal_size_min 0.16
_refine_diff_density_max 0.198
_refine_diff_density_min -0.217
_refine_diff_density_rms 0.039
_refine_ls_extinction_method none
_refine_ls_goodness_of_fit_ref 1.033
_refine_ls_hydrogen_treatment constr
_refine_ls_matrix_type full
_refine_ls_number_parameters 208
_refine_ls_number_reflns 2751
_refine_ls_number_restraints 0
_refine_ls_restrained_S_all 1.033
_refine_ls_R_factor_all 0.0492
_refine_ls_R_factor_gt 0.0408
_refine_ls_shift/su_max 0.000
_refine_ls_shift/su_mean 0.000
_refine_ls_structure_factor_coef Fsqd
_refine_ls_weighting_details 'calc w=1/[\s^2^(Fo^2^)+(0.0859P)^2^+0.0000P] where P=(Fo^2^+2Fc^2^)/3'
_refine_ls_weighting_scheme calc
_refine_ls_wR_factor_gt 0.1136
_refine_ls_wR_factor_ref 0.1173
_reflns_number_gt 2220
_reflns_number_total 2751
_reflns_threshold_expression >2sigma(I)
_cod_data_source_file c0cc00079esup1.cif
_cod_data_source_block exp_069
_cod_original_cell_volume 3251.31(19)
_cod_database_code 7111640

loop_
_symmetry_equiv_pos_as_xyz
'x, y, z'
'-x, y, -z+1/2'
'x+1/2, y+1/2, z'
'-x+1/2, y+1/2, -z+1/2'
'-x, -y, -z'
'x, -y, z-1/2'
'-x+1/2, -y+1/2, -z'
'x+1/2, -y+1/2, z-1/2'

loop_
_atom_site_label
_atom_site_type_symbol
_atom_site_fract_x
_atom_site_fract_y
_atom_site_fract_z
_atom_site_U_iso_or_equiv
_atom_site_adp_type
_atom_site_occupancy
_atom_site_symmetry_multiplicity
_atom_site_calc_flag
_atom_site_refinement_flags
C1 C 0.21806(10) 0.68994(12) 0.29564(8) 0.0320(3) Uani 1 1 d .
C2 C 0.31742(10) 0.67609(11) 0.30687(7) 0.0328(3) Uani 1 1 d .
C3 C 0.17149(9) 0.58884(11) 0.31593(7) 0.0304(3) Uani 1 1 d .
C4 C 0.08980(10) 0.60196(12) 0.33190(8) 0.0351(3) Uani 1 1 d .
H4 H 0.0659 0.6740 0.3331 0.042 Uiso 1 1 calc R
C5 C 0.04388(10) 0.50900(13) 0.34607(9) 0.0378(4) Uani 1 1 d .
H5 H -0.0109 0.5188 0.3565 0.045 Uiso 1 1 calc R
C6 C 0.07888(10) 0.40091(12) 0.34485(8) 0.0377(4) Uani 1 1 d .
H6 H 0.0472 0.3382 0.3536 0.045 Uiso 1 1 calc R
C7 C 0.16101(11) 0.38741(13) 0.33058(9) 0.0399(4) Uani 1 1 d .
H7 H 0.1855 0.3153 0.3306 0.048 Uiso 1 1 calc R
C8 C 0.20727(10) 0.48073(12) 0.31628(8) 0.0367(3) Uani 1 1 d .
H8 H 0.2627 0.4708 0.3069 0.044 Uiso 1 1 calc R
C10 C 0.16093(9) 0.76754(11) 0.23311(8) 0.0315(3) Uani 1 1 d .
C11 C 0.18395(9) 0.80929(11) 0.29956(8) 0.0321(3) Uani 1 1 d .
C12 C 0.11321(9) 0.76481(12) 0.15394(8) 0.0317(3) Uani 1 1 d .
C13 C 0.05072(9) 0.85108(13) 0.11840(8) 0.0360(3) Uani 1 1 d .
H13 H 0.0417 0.9124 0.1455 0.043 Uiso 1 1 calc R
C14 C 0.00272(10) 0.84506(14) 0.04338(9) 0.0410(4) Uani 1 1 d .
H14 H -0.0391 0.9021 0.0201 0.049 Uiso 1 1 calc R
C15 C 0.01629(10) 0.75485(15) 0.00239(9) 0.0429(4) Uani 1 1 d .
H15 H -0.0167 0.7510 -0.0482 0.051 Uiso 1 1 calc R
C16 C 0.07928(10) 0.66995(14) 0.03683(9) 0.0397(4) Uani 1 1 d .
H16 H 0.0891 0.6097 0.0092 0.048 Uiso 1 1 calc R
C17 C 0.12741(9) 0.67504(12) 0.11210(8) 0.0344(3) Uani 1 1 d .
H17 H 0.1696 0.6181 0.1350 0.041 Uiso 1 1 calc R
C18 C 0.18526(9) 0.89468(12) 0.35370(8) 0.0323(3) Uani 1 1 d .
C19 C 0.13161(9) 0.99307(12) 0.33285(8) 0.0350(3) Uani 1 1 d .
H19 H 0.0949 1.0044 0.2836 0.042 Uiso 1 1 calc R
C20 C 0.13297(10) 1.07351(13) 0.38532(9) 0.0394(4) Uani 1 1 d .
H20 H 0.0967 1.1384 0.3713 0.047 Uiso 1 1 calc R
C21 C 0.18789(10) 1.05808(13) 0.45852(9) 0.0415(4) Uani 1 1 d .
H21 H 0.1885 1.1125 0.4936 0.050 Uiso 1 1 calc R
C22 C 0.24215(10) 0.96152(13) 0.47973(8) 0.0402(4) Uani 1 1 d .
H22 H 0.2798 0.9517 0.5289 0.048 Uiso 1 1 calc R
C23 C 0.24040(10) 0.87984(12) 0.42789(8) 0.0365(3) Uani 1 1 d .
H23 H 0.2762 0.8146 0.4425 0.044 Uiso 1 1 calc R
N1 N 0.39562(9) 0.66672(11) 0.31651(7) 0.0405(3) Uani 1 1 d .

loop_
_atom_site_aniso_label
_atom_site_aniso_U_11
_atom_site_aniso_U_22
_atom_site_aniso_U_33
_atom_site_aniso_U_23
_atom_site_aniso_U_13
_atom_site_aniso_U_12
C1 0.0336(7) 0.0272(7) 0.0349(7) -0.0011(6) 0.0114(6) 0.0014(5)
C2 0.0376(8) 0.0263(7) 0.0332(7) -0.0024(5) 0.0103(6) -0.0011(5)
C3 0.0330(7) 0.0267(7) 0.0291(7) 0.0001(5) 0.0076(5) 0.0003(5)
C4 0.0361(7) 0.0273(7) 0.0419(8) 0.0014(6) 0.0132(6) 0.0057(6)
C5 0.0349(7) 0.0350(8) 0.0465(8) 0.0025(6) 0.0180(6) 0.0039(6)
C6 0.0421(8) 0.0295(8) 0.0425(8) 0.0032(6) 0.0160(7) -0.0008(6)
C7 0.0469(8) 0.0251(7) 0.0508(9) 0.0006(6) 0.0209(7) 0.0052(6)
C8 0.0368(7) 0.0314(8) 0.0452(8) 0.0001(6) 0.0183(6) 0.0040(6)
C10 0.0296(7) 0.0245(7) 0.0420(8) 0.0017(6) 0.0144(6) -0.0009(5)
C11 0.0309(7) 0.0259(7) 0.0392(8) 0.0038(6) 0.0118(6) -0.0003(5)
C12 0.0287(6) 0.0288(7) 0.0401(8) 0.0030(6) 0.0150(6) -0.0032(5)
C13 0.0337(7) 0.0319(8) 0.0446(8) 0.0027(6) 0.0164(6) 0.0010(6)
C14 0.0344(8) 0.0419(9) 0.0462(9) 0.0108(7) 0.0132(6) 0.0057(6)
C15 0.0371(8) 0.0526(10) 0.0379(8) 0.0046(7) 0.0115(6) -0.0001(7)
C16 0.0384(8) 0.0414(9) 0.0405(8) -0.0030(7) 0.0150(6) -0.0004(6)
C17 0.0307(7) 0.0317(7) 0.0422(8) 0.0026(6) 0.0143(6) 0.0010(5)
C18 0.0315(7) 0.0258(7) 0.0418(8) -0.0003(6) 0.0154(6) -0.0034(5)
C19 0.0321(7) 0.0289(8) 0.0434(8) 0.0039(6) 0.0121(6) -0.0019(5)
C20 0.0365(7) 0.0244(7) 0.0604(10) -0.0002(7) 0.0204(7) 0.0010(6)
C21 0.0426(8) 0.0344(8) 0.0523(9) -0.0111(7) 0.0223(7) -0.0057(6)
C22 0.0405(8) 0.0403(9) 0.0393(8) -0.0036(7) 0.0131(7) -0.0026(6)
C23 0.0374(7) 0.0285(7) 0.0439(8) 0.0025(6) 0.0143(6) 0.0025(6)
N1 0.0346(7) 0.0394(7) 0.0461(7) -0.0034(6) 0.0120(5) -0.0006(5)

loop_
_atom_type_symbol
_atom_type_description
_atom_type_scat_dispersion_real
_atom_type_scat_dispersion_imag
_atom_type_scat_source
C C 0.0181 0.0091 'International Tables Vol C Tables 4.2.6.8 and 6.1.1.4'
H H 0.0000 0.0000 'International Tables Vol C Tables 4.2.6.8 and 6.1.1.4'
N N 0.0311 0.0180 'International Tables Vol C Tables 4.2.6.8 and 6.1.1.4'

loop_
_geom_angle_atom_site_label_1
_geom_angle_atom_site_label_2
_geom_angle_atom_site_label_3
_geom_angle
C2 C1 C3 115.32(12)
C2 C1 C11 116.89(12)
C3 C1 C11 121.71(12)
C2 C1 C10 117.72(12)
C3 C1 C10 119.28(11)
C11 C1 C10 50.69(9)
N1 C2 C1 178.84(15)
C8 C3 C4 118.79(13)
C8 C3 C1 120.81(12)
C4 C3 C1 120.36(12)
C5 C4 C3 120.56(13)
C5 C4 H4 119.7
C3 C4 H4 119.7
C4 C5 C6 120.43(13)
C4 C5 H5 119.8
C6 C5 H5 119.8
C7 C6 C5 119.34(14)
C7 C6 H6 120.3
C5 C6 H6 120.3
C6 C7 C8 120.33(13)
C6 C7 H7 119.8
C8 C7 H7 119.8
C7 C8 C3 120.54(13)
C7 C8 H8 119.7
C3 C8 H8 119.7
C11 C10 C12 155.81(14)
C11 C10 C1 64.21(10)
C12 C10 C1 139.64(13)
C10 C11 C18 154.84(14)
C10 C11 C1 65.10(10)
C18 C11 C1 140.03(13)
C17 C12 C13 119.09(13)
C17 C12 C10 120.28(13)
C13 C12 C10 120.62(13)
C14 C13 C12 120.04(14)
C14 C13 H13 120.0
C12 C13 H13 120.0
C13 C14 C15 120.50(14)
C13 C14 H14 119.7
C15 C14 H14 119.7
C14 C15 C16 119.92(14)
C14 C15 H15 120.0
C16 C15 H15 120.0
C17 C16 C15 119.96(15)
C17 C16 H16 120.0
C15 C16 H16 120.0
C16 C17 C12 120.46(13)
C16 C17 H17 119.8
C12 C17 H17 119.8
C23 C18 C19 119.00(13)
C23 C18 C11 120.22(13)
C19 C18 C11 120.77(13)
C20 C19 C18 120.12(14)
C20 C19 H19 119.9
C18 C19 H19 119.9
C21 C20 C19 120.40(14)
C21 C20 H20 119.8
C19 C20 H20 119.8
C20 C21 C22 120.01(14)
C20 C21 H21 120.0
C22 C21 H21 120.0
C23 C22 C21 120.07(14)
C23 C22 H22 120.0
C21 C22 H22 120.0
C22 C23 C18 120.38(14)
C22 C23 H23 119.8
C18 C23 H23 119.8

loop_
_geom_bond_atom_site_label_1
_geom_bond_atom_site_label_2
_geom_bond_distance
C1 C2 1.4624(19)
C1 C3 1.5076(19)
C1 C11 1.5140(19)
C1 C10 1.5252(19)
C2 N1 1.1459(18)
C3 C8 1.3881(19)
C3 C4 1.389(2)
C4 C5 1.379(2)
C4 H4 0.9300
C5 C6 1.387(2)
C5 H5 0.9300
C6 C7 1.379(2)
C6 H6 0.9300
C7 C8 1.386(2)
C7 H7 0.9300
C8 H8 0.9300
C10 C11 1.301(2)
C10 C12 1.445(2)
C11 C18 1.445(2)
C12 C17 1.393(2)
C12 C13 1.402(2)
C13 C14 1.377(2)
C13 H13 0.9300
C14 C15 1.383(2)
C14 H14 0.9300
C15 C16 1.389(2)
C15 H15 0.9300
C16 C17 1.382(2)
C16 H16 0.9300
C17 H17 0.9300
C18 C23 1.396(2)
C18 C19 1.398(2)
C19 C20 1.381(2)
C19 H19 0.9300
C20 C21 1.381(2)
C20 H20 0.9300
C21 C22 1.386(2)
C21 H21 0.9300
C22 C23 1.381(2)
C22 H22 0.9300
C23 H23 0.9300

loop_
_geom_torsion_atom_site_label_1
_geom_torsion_atom_site_label_2
_geom_torsion_atom_site_label_3
_geom_torsion_atom_site_label_4
_geom_torsion
C3 C1 C2 N1 -119(9)
C11 C1 C2 N1 34(9)
C10 C1 C2 N1 92(9)
C2 C1 C3 C8 -24.35(19)
C11 C1 C3 C8 -176.05(13)
C10 C1 C3 C8 124.43(15)
C2 C1 C3 C4 158.10(13)
C11 C1 C3 C4 6.4(2)
C10 C1 C3 C4 -53.12(18)
C8 C3 C4 C5 -1.6(2)
C1 C3 C4 C5 176.03(13)
C3 C4 C5 C6 0.2(2)
C4 C5 C6 C7 1.1(2)
C5 C6 C7 C8 -1.2(2)
C6 C7 C8 C3 -0.2(2)
C4 C3 C8 C7 1.5(2)
C1 C3 C8 C7 -176.06(13)
C2 C1 C10 C11 -103.30(14)
C3 C1 C10 C11 108.65(14)
C2 C1 C10 C12 81.9(2)
C3 C1 C10 C12 -66.1(2)
C11 C1 C10 C12 -174.8(2)
C12 C10 C11 C18 -5.9(6)
C1 C10 C11 C18 -177.6(3)
C12 C10 C11 C1 171.7(3)
C2 C1 C11 C10 105.00(14)
C3 C1 C11 C10 -103.71(14)
C2 C1 C11 C18 -76.6(2)
C3 C1 C11 C18 74.7(2)
C10 C1 C11 C18 178.4(2)
C11 C10 C12 C17 179.2(3)
C1 C10 C12 C17 -12.4(2)
C11 C10 C12 C13 -2.1(4)
C1 C10 C12 C13 166.39(15)
C17 C12 C13 C14 1.5(2)
C10 C12 C13 C14 -177.28(13)
C12 C13 C14 C15 -0.6(2)
C13 C14 C15 C16 -0.5(2)
C14 C15 C16 C17 0.8(2)
C15 C16 C17 C12 0.1(2)
C13 C12 C17 C16 -1.2(2)
C10 C12 C17 C16 177.56(13)
C10 C11 C18 C23 -174.3(3)
C1 C11 C18 C23 9.1(3)
C10 C11 C18 C19 5.7(4)
C1 C11 C18 C19 -170.86(16)
C23 C18 C19 C20 -0.5(2)
C11 C18 C19 C20 179.46(13)
C18 C19 C20 C21 0.6(2)
C19 C20 C21 C22 0.1(2)
C20 C21 C22 C23 -0.9(2)
C21 C22 C23 C18 1.0(2)
C19 C18 C23 C22 -0.3(2)
C11 C18 C23 C22 179.71(13)
